data_9012665
loop_
_publ_author_name
'Yakubovich, O. V.'
'Massa, W.'
'Pekov, I. V.'
'Gavrilenko, P. G.'

_publ_section_title
;
 Crystal structure of tveitite-(Y): fractionation of rare-earth elements
 between positions and the variety of defects
;
_journal_name_full 'Crystallography Reports'
_journal_page_first 71
_journal_page_last 79
_journal_paper_doi 10.1134/S1063774507010087
_journal_volume 52
_journal_year 2007
_chemical_compound_source 'Rov-Gora Mountain, West Keivy, Kola Peninsula, Russia'
_chemical_formula_sum 'Ca9.434 F41.06 Ho0.48 Na1.958 Nd0.954 Y5.298'
_chemical_name_mineral Tveitite
_space_group_IT_number 148
_symmetry_space_group_name_Hall '-R 3'
_symmetry_space_group_name_H-M 'R -3 :H'
_cell_angle_alpha 90
_cell_angle_beta 90
_cell_angle_gamma 120
_cell_formula_units_Z 3
_cell_length_a 17.020
_cell_length_b 17.020
_cell_length_c 9.679
_cell_volume 2428.176
_database_code_amcsd 0012393
_exptl_crystal_density_diffrn 3.880
_cod_original_sg_symbol_H-M 'R -3'
_cod_original_formula_sum 'Y5.298 Na1.958 Ca9.434 Nd.954 Ho.48 F41.06'
_cod_database_code 9012665

loop_
_space_group_symop_operation_xyz
x,y,z
2/3+x,1/3+y,1/3+z
1/3+x,2/3+y,2/3+z
y,-x+y,-z
2/3+y,1/3-x+y,1/3-z
1/3+y,2/3-x+y,2/3-z
-x+y,-x,z
2/3-x+y,1/3-x,1/3+z
1/3-x+y,2/3-x,2/3+z
-x,-y,-z
2/3-x,1/3-y,1/3-z
1/3-x,2/3-y,2/3-z
-y,x-y,z
2/3-y,1/3+x-y,1/3+z
1/3-y,2/3+x-y,2/3+z
x-y,x,-z
2/3+x-y,1/3+x,1/3-z
1/3+x-y,2/3+x,2/3-z

loop_
_atom_site_label
_atom_site_fract_x
_atom_site_fract_y
_atom_site_fract_z
_atom_site_occupancy
_atom_site_U_iso_or_equiv
_atom_site_type_symbol
_atom_site_attached_hydrogens
YA1 0.87106 0.01720 0.82517 0.88300 0.01050 Y 0
NaA1 0.87106 0.01720 0.82517 0.11000 0.01050 Na 0
CaA2 0.76076 0.03251 0.16022 0.84100 0.01410 Ca 0
NdA2 0.76076 0.03251 0.16022 0.15900 0.01410 Nd 0
CaA3 0.73790 0.89618 0.49980 0.71600 0.01100 Ca 0
NaA3 0.73790 0.89618 0.49980 0.20400 0.01100 Na 0
HoA3 0.73790 0.89618 0.49980 0.08000 0.01100 Ho 0
CaA4 0.00000 0.00000 0.50000 0.09200 0.01690 Ca 0
NaA4 0.00000 0.00000 0.50000 0.07400 0.01690 Na 0
F1 0.87160 0.01880 0.58550 1.00000 0.01760 F 0
F2 0.73250 0.89690 0.74490 1.00000 0.01730 F 0
F3 0.89020 0.15700 0.74830 1.00000 0.01480 F 0
F4 0.75530 0.03650 0.41130 1.00000 0.01650 F 0
F5 0.75030 0.03310 0.90580 1.00000 0.01810 F 0
F6 0.80440 0.91840 0.99810 0.72000 0.02710 F 0
F7 0.88980 0.90320 0.76460 0.71000 0.03500 F 0
F8 0.85930 0.87650 0.91710 0.30000 0.01800 F 0
F9 0.00000 0.00000 0.92900 0.06000 0.03000 F 0
F10 0.00000 0.00000 0.75000 0.10000 0.02100 F 0
F11 0.00100 0.02900 0.97300 0.06000 0.03300 F 0

loop_
_cod_changelog_entry_id
_cod_changelog_entry_author
_cod_changelog_entry_date
_cod_changelog_entry_text
1
;cod-tools version 3.8.0
Id: cif_guess_AMCSD_atom_types 9581 2023-05-17 12:35:41Z saulius
;
2023-05-23T09:21:44+03:00
;Derived atom types and hydrogen counts
from atom names that follow the AMCSD naming convention
(Wat == water, O-H == hydroxyl).
;

loop_
_cod_related_entry_id
_cod_related_entry_database
_cod_related_entry_code
1 AMCSD 0012393
